data_2220198
loop_
_publ_author_name
'Khaldei, Hamid'
'Mohd Ali, Hapipah'
'Ng, Seik Weng'

_publ_section_title
;Benzyl
 <i>N</i>'-(4,6-dimethoxy-2-methyl-3-phenyl-1<i>H</i>-indol-7-ylmethylene)hydrazinecarbodithioate
;
_journal_coeditor_code HB2850
_journal_issue 12
_journal_name_full 'Acta Crystallographica Section E'
_journal_page_first o2442
_journal_paper_doi 10.1107/S1600536808038592
_journal_volume 64
_journal_year 2008
_chemical_formula_iupac 'C26 H25 N3 O2 S2'
_chemical_formula_moiety 'C26 H25 N3 O2 S2'
_chemical_formula_sum 'C26 H25 N3 O2 S2'
_chemical_formula_weight 475.61
_chemical_name_systematic
;
Benzyl <i>N</i>'-(4,6-dimethoxy-2-methyl-3-phenyl-1<i>H</i>-
indol-7-ylmethylene)hydrazinecarbodithioate
;
_space_group_IT_number 2
_symmetry_cell_setting triclinic
_symmetry_space_group_name_Hall '-P 1'
_symmetry_space_group_name_H-M 'P -1'
_atom_sites_solution_hydrogens geom
_atom_sites_solution_primary direct
_atom_sites_solution_secondary difmap
_audit_creation_method SHELXL-97
_cell_angle_alpha 90.4610(10)
_cell_angle_beta 103.9600(10)
_cell_angle_gamma 93.9440(10)
_cell_formula_units_Z 4
_cell_length_a 10.0913(2)
_cell_length_b 12.8541(3)
_cell_length_c 18.9232(4)
_cell_measurement_reflns_used 3627
_cell_measurement_temperature 100(2)
_cell_measurement_theta_max 27.9
_cell_measurement_theta_min 2.2
_cell_volume 2375.71(9)
_computing_cell_refinement 'SAINT (Bruker, 2007)'
_computing_data_collection 'APEX2 (Bruker, 2007)'
_computing_data_reduction 'SAINT (Bruker, 2007)'
_computing_molecular_graphics 'X-SEED (Barbour, 2001)'
_computing_publication_material 'pubCIF (Westrip, 2008)'
_computing_structure_refinement 'SHELXL97 (Sheldrick, 2008)'
_computing_structure_solution 'SHELXS97 (Sheldrick, 2008)'
_diffrn_ambient_temperature 100(2)
_diffrn_measured_fraction_theta_full 0.998
_diffrn_measured_fraction_theta_max 0.998
_diffrn_measurement_device_type 'Bruker SMART APEX CCD'
_diffrn_measurement_method \w
_diffrn_radiation_monochromator graphite
_diffrn_radiation_source 'fine-focus sealed tube'
_diffrn_radiation_type MoK\a
_diffrn_radiation_wavelength 0.71073
_diffrn_reflns_av_R_equivalents 0.0371
_diffrn_reflns_av_sigmaI/netI 0.0627
_diffrn_reflns_limit_h_max 13
_diffrn_reflns_limit_h_min -13
_diffrn_reflns_limit_k_max 16
_diffrn_reflns_limit_k_min -16
_diffrn_reflns_limit_l_max 23
_diffrn_reflns_limit_l_min -24
_diffrn_reflns_number 22819
_diffrn_reflns_theta_full 27.50
_diffrn_reflns_theta_max 27.50
_diffrn_reflns_theta_min 1.11
_diffrn_standards_decay_% 0
_diffrn_standards_interval_count 0
_diffrn_standards_interval_time 0
_diffrn_standards_number 0
_exptl_absorpt_coefficient_mu 0.253
_exptl_absorpt_correction_T_max 0.975
_exptl_absorpt_correction_T_min 0.906
_exptl_absorpt_correction_type multi-scan
_exptl_absorpt_process_details '(SADABS; Sheldrick, 1996)'
_exptl_crystal_colour Yellow
_exptl_crystal_density_diffrn 1.330
_exptl_crystal_density_method 'not measured'
_exptl_crystal_description Prism
_exptl_crystal_F_000 1000
_exptl_crystal_size_max 0.40
_exptl_crystal_size_mid 0.15
_exptl_crystal_size_min 0.10
_refine_diff_density_max 0.383
_refine_diff_density_min -0.330
_refine_ls_extinction_method none
_refine_ls_goodness_of_fit_ref 1.011
_refine_ls_hydrogen_treatment constr
_refine_ls_matrix_type full
_refine_ls_number_parameters 601
_refine_ls_number_reflns 10887
_refine_ls_number_restraints 0
_refine_ls_restrained_S_all 1.011
_refine_ls_R_factor_all 0.0775
_refine_ls_R_factor_gt 0.0480
_refine_ls_shift/su_max 0.001
_refine_ls_shift/su_mean 0.001
_refine_ls_structure_factor_coef Fsqd
_refine_ls_weighting_details 'calc w=1/[\s^2^(Fo^2^)+(0.0761P)^2^] where P=(Fo^2^+2Fc^2^)/3'
_refine_ls_weighting_scheme calc
_refine_ls_wR_factor_gt 0.1229
_refine_ls_wR_factor_ref 0.1455
_reflns_number_gt 7429
_reflns_number_total 10887
_reflns_threshold_expression I>2\s(I)
_cod_data_source_file hb2850.cif
_cod_data_source_block I
_cod_depositor_comments
;
The following automatic conversions were performed:
'_symmetry_cell_setting' value 'Triclinic' changed to 'triclinic'
according to '/home/saulius/struct/CIF-dictionaries/cif_core.dic'
dictionary named 'cif_core.dic' version 2.4.1 from
2010-06-29.

'_exptl_absorpt_correction_type' value 'Multi-scan' changed
to 'multi-scan' according to
'/home/saulius/struct/CIF-dictionaries/cif_core.dic' dictionary named
'cif_core.dic' version 2.4.1 from 2010-06-29.

Automatic conversion script
Id: cif_fix_enum 1527 2010-12-29 10:47:43Z saulius 

The following automatic conversions were performed:

'_symmetry_cell_setting' value 'Triclinic' changed to 'triclinic'
according to /home/saulius/struct/CIF-dictionaries/cif_core.dic
dictionary named 'cif_core.dic' version 2.4.1 from
2010-06-29.

'_exptl_absorpt_correction_type' value 'Multi-scan'
changed to 'multi-scan' according to
/home/saulius/struct/CIF-dictionaries/cif_core.dic dictionary named
'cif_core.dic' version 2.4.1 from 2010-06-29.

Automatic conversion script
Id: cif_fix_values 1715 2011-07-08 13:25:40Z adriana 
;
_cod_database_code 2220198
_cod_database_fobs_code 2220198

loop_
_symmetry_equiv_pos_as_xyz
'x, y, z'
'-x, -y, -z'

loop_
_atom_site_type_symbol
_atom_site_label
_atom_site_fract_x
_atom_site_fract_y
_atom_site_fract_z
_atom_site_U_iso_or_equiv
_atom_site_adp_type
_atom_site_calc_flag
_atom_site_refinement_flags
_atom_site_occupancy
S S1 0.70730(6) 0.77337(4) 0.38863(3) 0.02192(14) Uani d . 1
S S2 0.86760(6) 0.64215(4) 0.50774(3) 0.02258(14) Uani d . 1
S S3 0.76473(6) 0.21326(4) 0.59896(3) 0.02381(15) Uani d . 1
S S4 0.61229(6) 0.34616(5) 0.47915(3) 0.02475(15) Uani d . 1
N N1 0.62636(18) 0.58880(14) 0.41970(10) 0.0203(4) Uani d . 1
H H1 0.6232 0.5309 0.4439 0.024 Uiso calc R 1
N N2 0.52245(19) 0.60752(14) 0.35981(10) 0.0193(4) Uani d . 1
N N3 0.41658(18) 0.70701(13) 0.23268(9) 0.0168(4) Uani d . 1
H H3 0.4872 0.7206 0.2700 0.020 Uiso calc R 1
N N4 0.84585(19) 0.40040(14) 0.57324(10) 0.0214(4) Uani d . 1
H H4 0.8499 0.4595 0.5504 0.026 Uiso calc R 1
N N5 0.94526(19) 0.38083(14) 0.63461(9) 0.0199(4) Uani d . 1
N N6 1.04365(18) 0.27207(13) 0.75800(9) 0.0173(4) Uani d . 1
H H6 0.9726 0.2628 0.7205 0.021 Uiso calc R 1
O O1 0.18934(16) 0.40290(12) 0.31166(8) 0.0241(4) Uani d . 1
O O2 0.01662(15) 0.56662(12) 0.08209(8) 0.0211(3) Uani d . 1
O O3 1.27723(16) 0.58543(12) 0.69482(8) 0.0249(4) Uani d . 1
O O4 1.44777(15) 0.39642(12) 0.91349(8) 0.0204(3) Uani d . 1
C C1 0.8502(2) 0.95402(18) 0.38428(13) 0.0234(5) Uani d . 1
C C2 0.8241(3) 0.95499(19) 0.30847(14) 0.0301(6) Uani d . 1
H H2 0.8166 0.8911 0.2817 0.036 Uiso calc R 1
C C3 0.8088(3) 1.0478(2) 0.27173(15) 0.0346(6) Uani d . 1
H H3A 0.7898 1.0476 0.2201 0.042 Uiso calc R 1
C C4 0.8215(3) 1.1411(2) 0.31081(16) 0.0365(7) Uani d . 1
H H4A 0.8129 1.2050 0.2858 0.044 Uiso calc R 1
C C5 0.8463(3) 1.1416(2) 0.38548(16) 0.0362(7) Uani d . 1
H H5 0.8540 1.2057 0.4120 0.043 Uiso calc R 1
C C6 0.8600(2) 1.04831(19) 0.42195(14) 0.0301(6) Uani d . 1
H H6A 0.8764 1.0490 0.4735 0.036 Uiso calc R 1
C C7 0.8656(2) 0.85233(17) 0.42390(13) 0.0240(5) Uani d . 1
H H7A 0.8807 0.8648 0.4770 0.029 Uiso calc R 1
H H7B 0.9442 0.8171 0.4146 0.029 Uiso calc R 1
C C8 0.7315(2) 0.66011(17) 0.44022(11) 0.0181(5) Uani d . 1
C C9 0.4171(2) 0.54120(17) 0.34579(12) 0.0192(5) Uani d . 1
H H9 0.4101 0.4862 0.3782 0.023 Uiso calc R 1
C C10 0.3103(2) 0.55083(17) 0.28101(11) 0.0170(4) Uani d . 1
C C11 0.1969(2) 0.47839(17) 0.26171(12) 0.0191(5) Uani d . 1
C C12 0.0981(2) 0.48203(17) 0.19613(11) 0.0187(5) Uani d . 1
H H12 0.0228 0.4311 0.1852 0.022 Uiso calc R 1
C C13 0.1091(2) 0.55997(17) 0.14656(11) 0.0176(5) Uani d . 1
C C14 0.2202(2) 0.63542(16) 0.16222(11) 0.0165(4) Uani d . 1
C C15 0.3166(2) 0.62922(16) 0.22955(11) 0.0163(4) Uani d . 1
C C16 0.3911(2) 0.76147(16) 0.16888(11) 0.0166(4) Uani d . 1
C C17 0.4871(2) 0.85195(17) 0.16129(12) 0.0218(5) Uani d . 1
H H17A 0.4500 0.8876 0.1160 0.033 Uiso calc R 1
H H17B 0.5762 0.8270 0.1602 0.033 Uiso calc R 1
H H17C 0.4983 0.9007 0.2028 0.033 Uiso calc R 1
C C18 0.2714(2) 0.72033(16) 0.12301(11) 0.0173(4) Uani d . 1
C C19 0.2177(2) 0.75254(17) 0.04715(11) 0.0189(5) Uani d . 1
C C20 0.3054(2) 0.76263(17) 0.00017(12) 0.0228(5) Uani d . 1
H H20 0.3986 0.7483 0.0172 0.027 Uiso calc R 1
C C21 0.2575(2) 0.79344(19) -0.07118(12) 0.0271(5) Uani d . 1
H H21 0.3179 0.7993 -0.1027 0.033 Uiso calc R 1
C C22 0.1218(3) 0.81568(19) -0.09653(13) 0.0285(6) Uani d . 1
H H22 0.0892 0.8376 -0.1451 0.034 Uiso calc R 1
C C23 0.0345(2) 0.80567(18) -0.05034(12) 0.0252(5) Uani d . 1
H H23 -0.0585 0.8207 -0.0674 0.030 Uiso calc R 1
C C24 0.0814(2) 0.77397(17) 0.02037(12) 0.0203(5) Uani d . 1
H H24 0.0198 0.7667 0.0512 0.024 Uiso calc R 1
C C25 0.0776(2) 0.32470(17) 0.29397(13) 0.0256(5) Uani d . 1
H H25A 0.0825 0.2777 0.3349 0.038 Uiso calc R 1
H H25B 0.0830 0.2847 0.2506 0.038 Uiso calc R 1
H H25C -0.0091 0.3582 0.2843 0.038 Uiso calc R 1
C C26 -0.0941(2) 0.48780(17) 0.06387(12) 0.0214(5) Uani d . 1
H H26A -0.1508 0.5000 0.0152 0.032 Uiso calc R 1
H H26B -0.1499 0.4903 0.0996 0.032 Uiso calc R 1
H H26C -0.0575 0.4191 0.0643 0.032 Uiso calc R 1
C C27 0.6207(2) 0.03069(18) 0.59376(13) 0.0245(5) Uani d . 1
C C28 0.5762(3) 0.0196(2) 0.65644(16) 0.0462(8) Uani d . 1
H H28 0.5381 0.0764 0.6750 0.056 Uiso calc R 1
C C29 0.5862(4) -0.0736(2) 0.69306(18) 0.0581(10) Uani d . 1
H H29 0.5548 -0.0801 0.7364 0.070 Uiso calc R 1
C C30 0.6409(3) -0.1562(2) 0.66741(16) 0.0391(7) Uani d . 1
H H30 0.6501 -0.2191 0.6936 0.047 Uiso calc R 1
C C31 0.6823(3) -0.1476(2) 0.60373(15) 0.0362(6) Uani d . 1
H H31 0.7176 -0.2054 0.5847 0.043 Uiso calc R 1
C C32 0.6726(3) -0.0545(2) 0.56714(14) 0.0310(6) Uani d . 1
H H32 0.7019 -0.0489 0.5232 0.037 Uiso calc R 1
C C33 0.6132(2) 0.13207(18) 0.55449(13) 0.0240(5) Uani d . 1
H H33A 0.5295 0.1660 0.5576 0.029 Uiso calc R 1
H H33B 0.6112 0.1200 0.5025 0.029 Uiso calc R 1
C C34 0.7437(2) 0.32828(17) 0.54922(12) 0.0202(5) Uani d . 1
C C35 1.1528(2) 0.43417(16) 0.71813(11) 0.0179(5) Uani d . 1
C C36 1.0496(2) 0.44792(17) 0.65222(11) 0.0193(5) Uani d . 1
H H36 1.0583 0.5056 0.6221 0.023 Uiso calc R 1
C C37 1.2684(2) 0.50485(17) 0.74051(12) 0.0200(5) Uani d . 1
C C38 1.3671(2) 0.49319(17) 0.80491(12) 0.0191(5) Uani d . 1
H H38 1.4446 0.5420 0.8179 0.023 Uiso calc R 1
C C39 1.3533(2) 0.41075(17) 0.85036(11) 0.0176(4) Uani d . 1
C C40 1.2386(2) 0.33879(16) 0.83225(11) 0.0161(4) Uani d . 1
C C41 1.1435(2) 0.35199(16) 0.76586(11) 0.0160(4) Uani d . 1
C C42 1.0701(2) 0.20814(16) 0.81719(12) 0.0178(5) Uani d . 1
C C43 0.9715(2) 0.11756(17) 0.82004(12) 0.0229(5) Uani d . 1
H H43A 0.9975 0.0852 0.8677 0.034 Uiso calc R 1
H H43B 0.9731 0.0664 0.7816 0.034 Uiso calc R 1
H H43C 0.8791 0.1414 0.8127 0.034 Uiso calc R 1
C C44 1.1897(2) 0.24588(16) 0.86497(11) 0.0166(4) Uani d . 1
C C45 1.2495(2) 0.20264(17) 0.93687(12) 0.0195(5) Uani d . 1
C C46 1.2650(2) 0.09692(18) 0.94606(13) 0.0270(5) Uani d . 1
H H46 1.2390 0.0507 0.9048 0.032 Uiso calc R 1
C C47 1.3176(3) 0.0574(2) 1.01393(14) 0.0383(7) Uani d . 1
H H47 1.3266 -0.0155 1.0188 0.046 Uiso calc R 1
C C48 1.3569(3) 0.1223(2) 1.07449(14) 0.0367(7) Uani d . 1
H H48 1.3931 0.0949 1.1211 0.044 Uiso calc R 1
C C49 1.3433(2) 0.2282(2) 1.06674(13) 0.0279(6) Uani d . 1
H H49 1.3708 0.2740 1.1082 0.033 Uiso calc R 1
C C50 1.2897(2) 0.26779(18) 0.99898(12) 0.0219(5) Uani d . 1
H H50 1.2800 0.3406 0.9945 0.026 Uiso calc R 1
C C51 1.3965(2) 0.65652(17) 0.71292(13) 0.0248(5) Uani d . 1
H H51A 1.3928 0.7072 0.6742 0.037 Uiso calc R 1
H H51B 1.4785 0.6178 0.7180 0.037 Uiso calc R 1
H H51C 1.3999 0.6933 0.7590 0.037 Uiso calc R 1
C C52 1.5632(2) 0.47112(18) 0.93250(13) 0.0233(5) Uani d . 1
H H52A 1.6237 0.4522 0.9786 0.035 Uiso calc R 1
H H52B 1.5316 0.5405 0.9378 0.035 Uiso calc R 1
H H52C 1.6132 0.4718 0.8941 0.035 Uiso calc R 1

loop_
_atom_site_aniso_label
_atom_site_aniso_U_11
_atom_site_aniso_U_22
_atom_site_aniso_U_33
_atom_site_aniso_U_12
_atom_site_aniso_U_13
_atom_site_aniso_U_23
S1 0.0212(3) 0.0182(3) 0.0231(3) -0.0008(2) -0.0005(2) 0.0060(2)
S2 0.0217(3) 0.0223(3) 0.0195(3) -0.0002(2) -0.0030(2) 0.0042(2)
S3 0.0245(3) 0.0190(3) 0.0235(3) -0.0007(2) -0.0023(2) 0.0060(2)
S4 0.0255(3) 0.0232(3) 0.0202(3) -0.0007(2) -0.0042(2) 0.0051(2)
N1 0.0210(10) 0.0183(10) 0.0185(10) -0.0001(8) -0.0009(8) 0.0070(8)
N2 0.0209(10) 0.0190(10) 0.0161(9) 0.0012(8) 0.0004(7) 0.0031(7)
N3 0.0159(9) 0.0170(9) 0.0156(9) -0.0008(7) 0.0006(7) 0.0035(7)
N4 0.0241(10) 0.0185(10) 0.0193(10) 0.0005(8) 0.0011(8) 0.0067(8)
N5 0.0210(10) 0.0213(10) 0.0142(9) 0.0016(8) -0.0019(7) 0.0035(8)
N6 0.0179(9) 0.0152(9) 0.0164(9) -0.0003(7) -0.0001(7) 0.0008(7)
O1 0.0255(9) 0.0217(8) 0.0206(8) -0.0073(7) -0.0008(7) 0.0080(7)
O2 0.0172(8) 0.0232(8) 0.0181(8) -0.0041(6) -0.0038(6) 0.0021(6)
O3 0.0262(9) 0.0205(8) 0.0244(9) -0.0060(7) 0.0007(7) 0.0077(7)
O4 0.0156(8) 0.0208(8) 0.0214(8) -0.0027(6) -0.0011(6) 0.0017(6)
C1 0.0164(11) 0.0212(12) 0.0325(13) 0.0000(9) 0.0059(10) 0.0007(10)
C2 0.0337(14) 0.0232(13) 0.0379(15) 0.0024(11) 0.0172(12) 0.0036(11)
C3 0.0397(16) 0.0309(15) 0.0378(15) 0.0023(12) 0.0180(12) 0.0100(12)
C4 0.0293(14) 0.0256(14) 0.0568(19) 0.0000(11) 0.0149(13) 0.0158(13)
C5 0.0280(14) 0.0189(13) 0.0583(19) -0.0038(11) 0.0059(13) -0.0034(12)
C6 0.0244(13) 0.0258(13) 0.0362(15) -0.0052(10) 0.0021(11) -0.0013(11)
C7 0.0190(12) 0.0205(12) 0.0299(13) -0.0001(9) 0.0011(10) 0.0026(10)
C8 0.0200(11) 0.0173(11) 0.0169(11) 0.0009(9) 0.0041(9) 0.0022(9)
C9 0.0221(11) 0.0166(11) 0.0181(11) -0.0006(9) 0.0038(9) 0.0037(9)
C10 0.0181(11) 0.0183(11) 0.0140(10) 0.0009(9) 0.0030(8) 0.0010(8)
C11 0.0193(11) 0.0175(11) 0.0205(11) -0.0002(9) 0.0050(9) 0.0044(9)
C12 0.0182(11) 0.0196(11) 0.0171(11) -0.0020(9) 0.0027(9) 0.0001(9)
C13 0.0170(11) 0.0207(11) 0.0145(11) 0.0030(9) 0.0021(8) -0.0010(9)
C14 0.0160(11) 0.0175(11) 0.0160(11) 0.0024(9) 0.0034(8) 0.0003(8)
C15 0.0172(11) 0.0152(11) 0.0162(11) -0.0005(8) 0.0041(8) 0.0006(8)
C16 0.0170(11) 0.0170(11) 0.0162(11) 0.0035(9) 0.0045(8) 0.0047(8)
C17 0.0240(12) 0.0210(12) 0.0185(11) -0.0012(9) 0.0021(9) 0.0052(9)
C18 0.0190(11) 0.0159(11) 0.0169(11) 0.0028(9) 0.0036(8) 0.0035(8)
C19 0.0208(11) 0.0173(11) 0.0165(11) -0.0029(9) 0.0019(9) 0.0020(9)
C20 0.0217(12) 0.0230(12) 0.0220(12) -0.0010(9) 0.0025(9) 0.0032(10)
C21 0.0299(13) 0.0311(14) 0.0198(12) -0.0049(11) 0.0067(10) 0.0056(10)
C22 0.0335(14) 0.0278(14) 0.0188(12) -0.0073(11) -0.0017(10) 0.0078(10)
C23 0.0245(12) 0.0217(12) 0.0248(13) -0.0013(10) -0.0026(10) 0.0040(10)
C24 0.0216(12) 0.0188(12) 0.0191(11) -0.0005(9) 0.0028(9) 0.0024(9)
C25 0.0278(13) 0.0189(12) 0.0268(13) -0.0069(10) 0.0022(10) 0.0049(10)
C26 0.0179(11) 0.0219(12) 0.0216(12) -0.0025(9) 0.0005(9) -0.0005(9)
C27 0.0241(12) 0.0207(12) 0.0272(13) -0.0010(10) 0.0042(10) 0.0003(10)
C28 0.072(2) 0.0321(16) 0.0483(18) 0.0202(15) 0.0366(16) 0.0111(13)
C29 0.087(3) 0.0443(19) 0.061(2) 0.0224(18) 0.048(2) 0.0269(16)
C30 0.0377(16) 0.0240(14) 0.0577(19) 0.0025(12) 0.0152(14) 0.0150(13)
C31 0.0368(15) 0.0245(14) 0.0447(17) 0.0063(12) 0.0036(13) -0.0018(12)
C32 0.0305(14) 0.0316(14) 0.0304(14) 0.0048(11) 0.0058(11) -0.0009(11)
C33 0.0205(12) 0.0227(12) 0.0262(13) -0.0032(9) 0.0018(10) 0.0025(10)
C34 0.0228(12) 0.0206(12) 0.0164(11) 0.0023(9) 0.0030(9) 0.0026(9)
C35 0.0198(11) 0.0158(11) 0.0175(11) 0.0027(9) 0.0027(9) 0.0017(9)
C36 0.0231(12) 0.0171(11) 0.0179(11) 0.0029(9) 0.0047(9) 0.0030(9)
C37 0.0226(12) 0.0150(11) 0.0237(12) 0.0028(9) 0.0079(9) 0.0031(9)
C38 0.0172(11) 0.0162(11) 0.0229(12) -0.0020(9) 0.0042(9) 0.0003(9)
C39 0.0166(11) 0.0179(11) 0.0175(11) 0.0031(9) 0.0024(8) -0.0017(9)
C40 0.0172(11) 0.0151(11) 0.0158(11) 0.0024(8) 0.0034(8) 0.0005(8)
C41 0.0169(11) 0.0139(10) 0.0166(11) 0.0005(8) 0.0031(8) 0.0002(8)
C42 0.0193(11) 0.0158(11) 0.0180(11) 0.0011(9) 0.0042(9) 0.0012(9)
C43 0.0248(12) 0.0187(12) 0.0222(12) -0.0038(9) 0.0017(9) 0.0005(9)
C44 0.0186(11) 0.0139(10) 0.0172(11) 0.0011(8) 0.0041(8) 0.0007(8)
C45 0.0169(11) 0.0212(12) 0.0201(11) 0.0000(9) 0.0041(9) 0.0050(9)
C46 0.0335(14) 0.0222(13) 0.0228(12) 0.0041(11) 0.0014(10) 0.0027(10)
C47 0.0569(18) 0.0223(14) 0.0312(15) 0.0051(13) 0.0008(13) 0.0099(11)
C48 0.0413(16) 0.0384(16) 0.0261(14) 0.0029(13) -0.0006(12) 0.0151(12)
C49 0.0273(13) 0.0331(14) 0.0195(12) -0.0048(11) 0.0003(10) 0.0010(10)
C50 0.0206(12) 0.0218(12) 0.0220(12) -0.0015(9) 0.0035(9) 0.0007(9)
C51 0.0277(13) 0.0185(12) 0.0278(13) -0.0036(10) 0.0073(10) 0.0043(10)
C52 0.0181(11) 0.0234(12) 0.0260(13) -0.0036(9) 0.0016(9) -0.0017(10)

loop_
_atom_type_symbol
_atom_type_description
_atom_type_scat_dispersion_real
_atom_type_scat_dispersion_imag
_atom_type_scat_source
C C 0.0033 0.0016 'International Tables Vol C Tables 4.2.6.8 and 6.1.1.4'
H H 0.0000 0.0000 'International Tables Vol C Tables 4.2.6.8 and 6.1.1.4'
N N 0.0061 0.0033 'International Tables Vol C Tables 4.2.6.8 and 6.1.1.4'
O O 0.0106 0.0060 'International Tables Vol C Tables 4.2.6.8 and 6.1.1.4'
S S 0.1246 0.1234 'International Tables Vol C Tables 4.2.6.8 and 6.1.1.4'

loop_
_geom_angle_atom_site_label_1
_geom_angle_atom_site_label_2
_geom_angle_atom_site_label_3
_geom_angle
C8 S1 C7 102.87(10)
C34 S3 C33 102.23(11)
C8 N1 N2 118.81(17)
C8 N1 H1 120.6
N2 N1 H1 120.6
C9 N2 N1 116.74(18)
C15 N3 C16 110.09(17)
C15 N3 H3 125.0
C16 N3 H3 125.0
C34 N4 N5 118.62(18)
C34 N4 H4 120.7
N5 N4 H4 120.7
C36 N5 N4 116.84(18)
C41 N6 C42 110.47(17)
C41 N6 H6 124.8
C42 N6 H6 124.8
C11 O1 C25 117.96(17)
C13 O2 C26 117.78(17)
C37 O3 C51 117.87(17)
C39 O4 C52 117.16(17)
C6 C1 C2 118.3(2)
C6 C1 C7 121.1(2)
C2 C1 C7 120.5(2)
C3 C2 C1 120.9(2)
C3 C2 H2 119.6
C1 C2 H2 119.6
C2 C3 C4 119.6(3)
C2 C3 H3A 120.2
C4 C3 H3A 120.2
C5 C4 C3 120.4(2)
C5 C4 H4A 119.8
C3 C4 H4A 119.8
C4 C5 C6 119.8(2)
C4 C5 H5 120.1
C6 C5 H5 120.1
C1 C6 C5 121.0(2)
C1 C6 H6A 119.5
C5 C6 H6A 119.5
C1 C7 S1 106.11(15)
C1 C7 H7A 110.5
S1 C7 H7A 110.5
C1 C7 H7B 110.5
S1 C7 H7B 110.5
H7A C7 H7B 108.7
N1 C8 S2 122.94(16)
N1 C8 S1 112.08(15)
S2 C8 S1 124.97(13)
N2 C9 C10 119.78(19)
N2 C9 H9 120.1
C10 C9 H9 120.1
C11 C10 C15 115.09(19)
C11 C10 C9 121.99(19)
C15 C10 C9 122.76(19)
O1 C11 C12 121.99(19)
O1 C11 C10 115.42(18)
C12 C11 C10 122.6(2)
C13 C12 C11 120.5(2)
C13 C12 H12 119.8
C11 C12 H12 119.8
O2 C13 C12 122.81(19)
O2 C13 C14 117.04(19)
C12 C13 C14 120.16(19)
C13 C14 C15 117.29(19)
C13 C14 C18 135.7(2)
C15 C14 C18 106.84(18)
N3 C15 C14 107.63(18)
N3 C15 C10 127.87(19)
C14 C15 C10 124.39(19)
C18 C16 N3 109.44(18)
C18 C16 C17 131.52(19)
N3 C16 C17 119.00(18)
C16 C17 H17A 109.5
C16 C17 H17B 109.5
H17A C17 H17B 109.5
C16 C17 H17C 109.5
H17A C17 H17C 109.5
H17B C17 H17C 109.5
C16 C18 C14 105.94(18)
C16 C18 C19 124.81(19)
C14 C18 C19 129.0(2)
C24 C19 C20 118.1(2)
C24 C19 C18 122.2(2)
C20 C19 C18 119.7(2)
C21 C20 C19 120.7(2)
C21 C20 H20 119.6
C19 C20 H20 119.6
C22 C21 C20 120.2(2)
C22 C21 H21 119.9
C20 C21 H21 119.9
C23 C22 C21 119.3(2)
C23 C22 H22 120.3
C21 C22 H22 120.3
C24 C23 C22 120.6(2)
C24 C23 H23 119.7
C22 C23 H23 119.7
C23 C24 C19 121.0(2)
C23 C24 H24 119.5
C19 C24 H24 119.5
O1 C25 H25A 109.5
O1 C25 H25B 109.5
H25A C25 H25B 109.5
O1 C25 H25C 109.5
H25A C25 H25C 109.5
H25B C25 H25C 109.5
O2 C26 H26A 109.5
O2 C26 H26B 109.5
H26A C26 H26B 109.5
O2 C26 H26C 109.5
H26A C26 H26C 109.5
H26B C26 H26C 109.5
C28 C27 C32 118.3(2)
C28 C27 C33 121.1(2)
C32 C27 C33 120.6(2)
C27 C28 C29 120.7(3)
C27 C28 H28 119.7
C29 C28 H28 119.7
C30 C29 C28 120.6(3)
C30 C29 H29 119.7
C28 C29 H29 119.7
C29 C30 C31 119.5(3)
C29 C30 H30 120.2
C31 C30 H30 120.2
C30 C31 C32 119.9(2)
C30 C31 H31 120.0
C32 C31 H31 120.0
C31 C32 C27 121.0(2)
C31 C32 H32 119.5
C27 C32 H32 119.5
C27 C33 S3 106.50(15)
C27 C33 H33A 110.4
S3 C33 H33A 110.4
C27 C33 H33B 110.4
S3 C33 H33B 110.4
H33A C33 H33B 108.6
N4 C34 S4 123.02(17)
N4 C34 S3 112.47(16)
S4 C34 S3 124.51(14)
C37 C35 C41 115.23(19)
C37 C35 C36 121.77(19)
C41 C35 C36 123.0(2)
N5 C36 C35 119.0(2)
N5 C36 H36 120.5
C35 C36 H36 120.5
O3 C37 C38 122.4(2)
O3 C37 C35 115.52(19)
C38 C37 C35 122.1(2)
C39 C38 C37 120.6(2)
C39 C38 H38 119.7
C37 C38 H38 119.7
O4 C39 C38 122.33(19)
O4 C39 C40 117.33(18)
C38 C39 C40 120.34(19)
C39 C40 C41 117.10(19)
C39 C40 C44 135.86(19)
C41 C40 C44 107.02(18)
N6 C41 C40 107.34(18)
N6 C41 C35 128.02(19)
C40 C41 C35 124.64(19)
C44 C42 N6 108.84(19)
C44 C42 C43 132.2(2)
N6 C42 C43 118.92(18)
C42 C43 H43A 109.5
C42 C43 H43B 109.5
H43A C43 H43B 109.5
C42 C43 H43C 109.5
H43A C43 H43C 109.5
H43B C43 H43C 109.5
C42 C44 C40 106.34(18)
C42 C44 C45 125.6(2)
C40 C44 C45 127.95(19)
C46 C45 C50 117.4(2)
C46 C45 C44 122.1(2)
C50 C45 C44 120.6(2)
C47 C46 C45 121.3(2)
C47 C46 H46 119.3
C45 C46 H46 119.3
C48 C47 C46 120.7(2)
C48 C47 H47 119.7
C46 C47 H47 119.7
C47 C48 C49 119.1(2)
C47 C48 H48 120.4
C49 C48 H48 120.4
C50 C49 C48 120.3(2)
C50 C49 H49 119.9
C48 C49 H49 119.9
C49 C50 C45 121.2(2)
C49 C50 H50 119.4
C45 C50 H50 119.4
O3 C51 H51A 109.5
O3 C51 H51B 109.5
H51A C51 H51B 109.5
O3 C51 H51C 109.5
H51A C51 H51C 109.5
H51B C51 H51C 109.5
O4 C52 H52A 109.5
O4 C52 H52B 109.5
H52A C52 H52B 109.5
O4 C52 H52C 109.5
H52A C52 H52C 109.5
H52B C52 H52C 109.5

loop_
_geom_bond_atom_site_label_1
_geom_bond_atom_site_label_2
_geom_bond_distance
S1 C8 1.758(2)
S1 C7 1.811(2)
S2 C8 1.666(2)
S3 C34 1.757(2)
S3 C33 1.812(2)
S4 C34 1.664(2)
N1 C8 1.333(3)
N1 N2 1.381(2)
N1 H1 0.8800
N2 C9 1.290(3)
N3 C15 1.361(3)
N3 C16 1.379(3)
N3 H3 0.8800
N4 C34 1.328(3)
N4 N5 1.377(2)
N4 H4 0.8800
N5 C36 1.290(3)
N6 C41 1.370(3)
N6 C42 1.379(3)
N6 H6 0.8800
O1 C11 1.371(2)
O1 C25 1.432(3)
O2 C13 1.353(2)
O2 C26 1.431(2)
O3 C37 1.367(3)
O3 C51 1.430(3)
O4 C39 1.360(2)
O4 C52 1.430(3)
C1 C6 1.386(3)
C1 C2 1.395(3)
C1 C7 1.511(3)
C2 C3 1.385(3)
C2 H2 0.9500
C3 C4 1.385(4)
C3 H3A 0.9500
C4 C5 1.374(4)
C4 H4A 0.9500
C5 C6 1.387(3)
C5 H5 0.9500
C6 H6A 0.9500
C7 H7A 0.9900
C7 H7B 0.9900
C9 C10 1.436(3)
C9 H9 0.9500
C10 C11 1.398(3)
C10 C15 1.416(3)
C11 C12 1.395(3)
C12 C13 1.395(3)
C12 H12 0.9500
C13 C14 1.404(3)
C14 C15 1.410(3)
C14 C18 1.459(3)
C16 C18 1.375(3)
C16 C17 1.492(3)
C17 H17A 0.9800
C17 H17B 0.9800
C17 H17C 0.9800
C18 C19 1.480(3)
C19 C24 1.394(3)
C19 C20 1.398(3)
C20 C21 1.390(3)
C20 H20 0.9500
C21 C22 1.388(3)
C21 H21 0.9500
C22 C23 1.384(3)
C22 H22 0.9500
C23 C24 1.382(3)
C23 H23 0.9500
C24 H24 0.9500
C25 H25A 0.9800
C25 H25B 0.9800
C25 H25C 0.9800
C26 H26A 0.9800
C26 H26B 0.9800
C26 H26C 0.9800
C27 C28 1.371(3)
C27 C32 1.387(3)
C27 C33 1.503(3)
C28 C29 1.386(4)
C28 H28 0.9500
C29 C30 1.367(4)
C29 H29 0.9500
C30 C31 1.370(4)
C30 H30 0.9500
C31 C32 1.384(3)
C31 H31 0.9500
C32 H32 0.9500
C33 H33A 0.9900
C33 H33B 0.9900
C35 C37 1.405(3)
C35 C41 1.408(3)
C35 C36 1.440(3)
C36 H36 0.9500
C37 C38 1.392(3)
C38 C39 1.391(3)
C38 H38 0.9500
C39 C40 1.404(3)
C40 C41 1.404(3)
C40 C44 1.460(3)
C42 C44 1.377(3)
C42 C43 1.489(3)
C43 H43A 0.9800
C43 H43B 0.9800
C43 H43C 0.9800
C44 C45 1.479(3)
C45 C46 1.386(3)
C45 C50 1.398(3)
C46 C47 1.381(3)
C46 H46 0.9500
C47 C48 1.374(4)
C47 H47 0.9500
C48 C49 1.383(4)
C48 H48 0.9500
C49 C50 1.382(3)
C49 H49 0.9500
C50 H50 0.9500
C51 H51A 0.9800
C51 H51B 0.9800
C51 H51C 0.9800
C52 H52A 0.9800
C52 H52B 0.9800
C52 H52C 0.9800

loop_
_geom_hbond_atom_site_label_D
_geom_hbond_atom_site_label_H
_geom_hbond_atom_site_label_A
_geom_hbond_distance_DH
_geom_hbond_distance_HA
_geom_hbond_distance_DA
_geom_hbond_angle_DHA
_geom_hbond_publ_flag
N1 H1 S4 0.88 2.47 3.330(2) 164 yes
N4 H4 S2 0.88 2.50 3.368(2) 170 yes

loop_
_geom_torsion_atom_site_label_1
_geom_torsion_atom_site_label_2
_geom_torsion_atom_site_label_3
_geom_torsion_atom_site_label_4
_geom_torsion
C8 N1 N2 C9 -173.9(2)
C34 N4 N5 C36 173.4(2)
C6 C1 C2 C3 0.3(4)
C7 C1 C2 C3 179.5(2)
C1 C2 C3 C4 0.8(4)
C2 C3 C4 C5 -1.3(4)
C3 C4 C5 C6 0.6(4)
C2 C1 C6 C5 -1.0(4)
C7 C1 C6 C5 179.8(2)
C4 C5 C6 C1 0.5(4)
C6 C1 C7 S1 120.9(2)
C2 C1 C7 S1 -58.3(3)
C8 S1 C7 C1 -177.53(16)
N2 N1 C8 S2 -175.46(15)
N2 N1 C8 S1 5.2(2)
C7 S1 C8 N1 -177.14(16)
C7 S1 C8 S2 3.54(18)
N1 N2 C9 C10 -174.83(18)
N2 C9 C10 C11 177.1(2)
N2 C9 C10 C15 1.9(3)
C25 O1 C11 C12 1.6(3)
C25 O1 C11 C10 -178.21(19)
C15 C10 C11 O1 -179.30(18)
C9 C10 C11 O1 5.1(3)
C15 C10 C11 C12 0.8(3)
C9 C10 C11 C12 -174.7(2)
O1 C11 C12 C13 180.0(2)
C10 C11 C12 C13 -0.2(3)
C26 O2 C13 C12 -2.0(3)
C26 O2 C13 C14 177.40(18)
C11 C12 C13 O2 179.58(19)
C11 C12 C13 C14 0.2(3)
O2 C13 C14 C15 179.65(18)
C12 C13 C14 C15 -0.9(3)
O2 C13 C14 C18 -5.7(4)
C12 C13 C14 C18 173.8(2)
C16 N3 C15 C14 -1.9(2)
C16 N3 C15 C10 174.5(2)
C13 C14 C15 N3 178.33(18)
C18 C14 C15 N3 2.2(2)
C13 C14 C15 C10 1.7(3)
C18 C14 C15 C10 -174.39(19)
C11 C10 C15 N3 -177.6(2)
C9 C10 C15 N3 -2.0(3)
C11 C10 C15 C14 -1.7(3)
C9 C10 C15 C14 173.9(2)
C15 N3 C16 C18 0.9(2)
C15 N3 C16 C17 178.78(19)
N3 C16 C18 C14 0.5(2)
C17 C16 C18 C14 -177.0(2)
N3 C16 C18 C19 -174.34(19)
C17 C16 C18 C19 8.1(4)
C13 C14 C18 C16 -176.7(2)
C15 C14 C18 C16 -1.7(2)
C13 C14 C18 C19 -2.1(4)
C15 C14 C18 C19 172.9(2)
C16 C18 C19 C24 -133.1(2)
C14 C18 C19 C24 53.3(3)
C16 C18 C19 C20 46.6(3)
C14 C18 C19 C20 -127.0(2)
C24 C19 C20 C21 0.1(3)
C18 C19 C20 C21 -179.6(2)
C19 C20 C21 C22 0.7(4)
C20 C21 C22 C23 -0.8(4)
C21 C22 C23 C24 0.1(4)
C22 C23 C24 C19 0.8(3)
C20 C19 C24 C23 -0.9(3)
C18 C19 C24 C23 178.9(2)
C32 C27 C28 C29 1.6(5)
C33 C27 C28 C29 -178.7(3)
C27 C28 C29 C30 0.1(5)
C28 C29 C30 C31 -2.0(5)
C29 C30 C31 C32 2.1(4)
C30 C31 C32 C27 -0.3(4)
C28 C27 C32 C31 -1.5(4)
C33 C27 C32 C31 178.8(2)
C28 C27 C33 S3 83.8(3)
C32 C27 C33 S3 -96.5(2)
C34 S3 C33 C27 -179.61(16)
N5 N4 C34 S4 175.72(15)
N5 N4 C34 S3 -4.9(3)
C33 S3 C34 N4 179.96(17)
C33 S3 C34 S4 -0.65(18)
N4 N5 C36 C35 176.60(18)
C37 C35 C36 N5 -179.6(2)
C41 C35 C36 N5 -1.9(3)
C51 O3 C37 C38 3.2(3)
C51 O3 C37 C35 -176.68(19)
C41 C35 C37 O3 -179.32(18)
C36 C35 C37 O3 -1.4(3)
C41 C35 C37 C38 0.8(3)
C36 C35 C37 C38 178.7(2)
O3 C37 C38 C39 179.2(2)
C35 C37 C38 C39 -0.9(3)
C52 O4 C39 C38 0.8(3)
C52 O4 C39 C40 -178.75(18)
C37 C38 C39 O4 179.69(19)
C37 C38 C39 C40 -0.7(3)
O4 C39 C40 C41 -178.01(18)
C38 C39 C40 C41 2.4(3)
O4 C39 C40 C44 -0.3(4)
C38 C39 C40 C44 -179.9(2)
C42 N6 C41 C40 0.5(2)
C42 N6 C41 C35 -179.0(2)
C39 C40 C41 N6 177.86(18)
C44 C40 C41 N6 -0.5(2)
C39 C40 C41 C35 -2.6(3)
C44 C40 C41 C35 179.0(2)
C37 C35 C41 N6 -179.6(2)
C36 C35 C41 N6 2.6(3)
C37 C35 C41 C40 1.1(3)
C36 C35 C41 C40 -176.8(2)
C41 N6 C42 C44 -0.3(2)
C41 N6 C42 C43 178.61(19)
N6 C42 C44 C40 0.0(2)
C43 C42 C44 C40 -178.7(2)
N6 C42 C44 C45 176.58(19)
C43 C42 C44 C45 -2.1(4)
C39 C40 C44 C42 -177.6(2)
C41 C40 C44 C42 0.3(2)
C39 C40 C44 C45 5.9(4)
C41 C40 C44 C45 -176.2(2)
C42 C44 C45 C46 48.5(3)
C40 C44 C45 C46 -135.6(2)
C42 C44 C45 C50 -129.9(2)
C40 C44 C45 C50 46.0(3)
C50 C45 C46 C47 0.3(4)
C44 C45 C46 C47 -178.2(2)
C45 C46 C47 C48 -0.4(4)
C46 C47 C48 C49 0.0(4)
C47 C48 C49 C50 0.5(4)
C48 C49 C50 C45 -0.6(4)
C46 C45 C50 C49 0.3(3)
C44 C45 C50 C49 178.8(2)

loop_
_cod_related_entry_id
_cod_related_entry_database
_cod_related_entry_code
1 ChemSpider 24741223
